data_4127318
loop_
_publ_author_name
'Wijeratne, Gayan B.'
'Bhadra, Mayukh'
'Siegler, Maxime A.'
'Karlin, Kenneth D.'

_publ_section_title
;
 Copper(I) Complex Mediated Nitric Oxide Reductive Coupling: Ligand
 Hydrogen Bonding Derived Proton Transfer Promotes
 N<sub>2</sub>O<sub>(g)</sub> Release.
;
_journal_name_full 'Journal of the American Chemical Society'
_journal_paper_doi 10.1021/jacs.9b07286
_journal_year 2019
_chemical_formula_moiety 'C24 B F20, C20 H18 Cu F3 N5 O'
_chemical_formula_sum 'C44 H18 B Cu F23 N5 O'
_chemical_formula_weight 1143.98
_space_group_crystal_system monoclinic
_space_group_IT_number 14
_space_group_name_Hall '-P 2yn'
_space_group_name_H-M_alt 'P 1 21/n 1'
_symmetry_space_group_name_Hall '-P 2yn'
_symmetry_space_group_name_H-M 'P 1 21/n 1'
_atom_sites_solution_hydrogens geom
_atom_sites_solution_primary direct
_atom_sites_solution_secondary difmap
_audit_creation_method SHELXL-2014/7
_cell_angle_alpha 90
_cell_angle_beta 98.498(3)
_cell_angle_gamma 90
_cell_formula_units_Z 4
_cell_length_a 13.7356(3)
_cell_length_b 21.0255(6)
_cell_length_c 14.9229(4)
_cell_measurement_reflns_used 13007
_cell_measurement_temperature 110(2)
_cell_measurement_theta_max 27.68
_cell_measurement_theta_min 2.43
_cell_volume 4262.39(19)
_computing_cell_refinement
;
CrysAlisPro, Agilent Technologies,
Version 1.171.36.32 (release 02-08-2013 CrysAlis171 .NET)
(compiled Aug  2 2013,16:46:58)
;
_computing_data_collection
;
CrysAlisPro, Agilent Technologies,
Version 1.171.36.32 (release 02-08-2013 CrysAlis171 .NET)
(compiled Aug  2 2013,16:46:58)
;
_computing_data_reduction
;
CrysAlisPro, Agilent Technologies,
Version 1.171.36.32 (release 02-08-2013 CrysAlis171 .NET)
(compiled Aug  2 2013,16:46:58)
;
_computing_molecular_graphics 'SHELXTL v6.10 (Sheldrick, 2008)'
_computing_publication_material 'SHELXTL v6.10 (Sheldrick, 2008)'
_computing_structure_refinement 'SHELXL-2014/7 (Sheldrick, 2015)'
_computing_structure_solution 'SHELXS-2014/7 (Sheldrick, 2015)'
_diffrn_ambient_temperature 110(2)
_diffrn_measured_fraction_theta_full 0.999
_diffrn_measured_fraction_theta_max 1.000
_diffrn_measurement_device_type 'SuperNova, Dual, Cu at zero, Atlas'
_diffrn_measurement_method '\w scans'
_diffrn_radiation_monochromator mirror
_diffrn_radiation_source 'SuperNova (Mo) X-ray Source'
_diffrn_radiation_type MoK\a
_diffrn_radiation_wavelength 0.71073
_diffrn_reflns_av_R_equivalents 0.0250
_diffrn_reflns_av_unetI/netI 0.0263
_diffrn_reflns_Laue_measured_fraction_full 0.999
_diffrn_reflns_Laue_measured_fraction_max 1.000
_diffrn_reflns_limit_h_max 17
_diffrn_reflns_limit_h_min -17
_diffrn_reflns_limit_k_max 27
_diffrn_reflns_limit_k_min -21
_diffrn_reflns_limit_l_max 19
_diffrn_reflns_limit_l_min -15
_diffrn_reflns_number 33153
_diffrn_reflns_point_group_measured_fraction_full 0.999
_diffrn_reflns_point_group_measured_fraction_max 1.000
_diffrn_reflns_theta_full 25.242
_diffrn_reflns_theta_max 27.495
_diffrn_reflns_theta_min 2.116
_exptl_absorpt_coefficient_mu 0.659
_exptl_absorpt_correction_T_max 1.000
_exptl_absorpt_correction_T_min 0.679
_exptl_absorpt_correction_type gaussian
_exptl_absorpt_process_details
;
CrysAlisPro, Agilent Technologies,
Version 1.171.36.32 (release 02-08-2013 CrysAlis171 .NET)
(compiled Aug  2 2013,16:46:58)
Numerical absorption correction based on gaussian integration over
            a multifaceted crystal model
;
_exptl_crystal_colour red
_exptl_crystal_density_diffrn 1.783
_exptl_crystal_description block
_exptl_crystal_F_000 2264
_exptl_crystal_size_max 0.31
_exptl_crystal_size_mid 0.26
_exptl_crystal_size_min 0.18
_refine_diff_density_max 0.529
_refine_diff_density_min -0.529
_refine_diff_density_rms 0.060
_refine_ls_extinction_coef 0.00046(11)
_refine_ls_extinction_expression Fc^*^=kFc[1+0.001xFc^2^\l^3^/sin(2\q)]^-1/4^
_refine_ls_extinction_method 'SHELXL-2014/7 (Sheldrick 2014'
_refine_ls_goodness_of_fit_ref 1.182
_refine_ls_hydrogen_treatment constr
_refine_ls_matrix_type full
_refine_ls_number_parameters 960
_refine_ls_number_reflns 9794
_refine_ls_number_restraints 1086
_refine_ls_restrained_S_all 1.153
_refine_ls_R_factor_all 0.0530
_refine_ls_R_factor_gt 0.0455
_refine_ls_shift/su_max 0.001
_refine_ls_shift/su_mean 0.000
_refine_ls_structure_factor_coef Fsqd
_refine_ls_weighting_details 'w=1/[\s^2^(Fo^2^)+(0.0194P)^2^+6.6798P] where P=(Fo^2^+2Fc^2^)/3'
_refine_ls_weighting_scheme calc
_refine_ls_wR_factor_gt 0.0978
_refine_ls_wR_factor_ref 0.1008
_reflns_Friedel_coverage 0.000
_reflns_number_gt 8585
_reflns_number_total 9794
_reflns_threshold_expression 'I > 2\s(I)'
_cod_data_source_file ja9b07286_si_004.cif
_cod_data_source_block F3PV_tmpa_CuI_B(C6F5)4
_cod_database_code 4127318
_shelx_shelxl_version_number 2014/7
_shelx_space_group_comment
;
The symmetry employed for this shelxl refinement is uniquely defined
by the following loop, which should always be used as a source of
symmetry information in preference to the above space-group names.
They are only intended as comments.
;

loop_
_space_group_symop_operation_xyz
'x, y, z'
'-x+1/2, y+1/2, -z+1/2'
'-x, -y, -z'
'x-1/2, -y-1/2, z-1/2'

loop_
_atom_site_label
_atom_site_type_symbol
_atom_site_fract_x
_atom_site_fract_y
_atom_site_fract_z
_atom_site_U_iso_or_equiv
_atom_site_adp_type
_atom_site_occupancy
_atom_site_site_symmetry_order
_atom_site_calc_flag
_atom_site_refinement_flags_posn
_atom_site_refinement_flags_adp
_atom_site_refinement_flags_occupancy
_atom_site_disorder_assembly
_atom_site_disorder_group
Cu1 Cu 0.80797(6) 0.00736(4) 0.14572(6) 0.02322(15) Uani 0.820(3) 1 d D U P A 1
C1 C 0.6401(4) -0.0629(5) 0.2068(3) 0.0327(11) Uani 0.820(3) 1 d D U P A 1
H1 H 0.6016 -0.0467 0.1536 0.039 Uiso 0.820(3) 1 calc R U P A 1
C2 C 0.5942(5) -0.0962(5) 0.2674(4) 0.0347(12) Uani 0.820(3) 1 d D U P A 1
H2 H 0.5252 -0.1037 0.2557 0.042 Uiso 0.820(3) 1 calc R U P A 1
C3 C 0.6495(5) -0.1187(4) 0.3458(3) 0.0313(12) Uani 0.820(3) 1 d D U P A 1
H3 H 0.6189 -0.1405 0.3900 0.038 Uiso 0.820(3) 1 calc R U P A 1
C4 C 0.7506(5) -0.1090(6) 0.3590(5) 0.0278(11) Uani 0.820(3) 1 d D U P A 1
H4 H 0.7903 -0.1253 0.4114 0.033 Uiso 0.820(3) 1 calc R U P A 1
C5 C 0.7931(5) -0.0753(6) 0.2949(6) 0.0251(10) Uani 0.820(3) 1 d D U P A 1
C6 C 0.9031(5) -0.0638(3) 0.3061(5) 0.0249(12) Uani 0.820(3) 1 d D U P A 1
H6A H 0.9303 -0.0643 0.3714 0.030 Uiso 0.820(3) 1 calc R U P A 1
H6B H 0.9349 -0.0985 0.2762 0.030 Uiso 0.820(3) 1 calc R U P A 1
C7 C 0.9108(6) 0.0528(3) 0.3218(4) 0.0229(11) Uani 0.820(3) 1 d D U P A 1
H7A H 0.9730 0.0628 0.3619 0.027 Uiso 0.820(3) 1 calc R U P A 1
H7B H 0.8601 0.0431 0.3606 0.027 Uiso 0.820(3) 1 calc R U P A 1
C8 C 0.8787(10) 0.1102(3) 0.2633(5) 0.0201(8) Uani 0.820(3) 1 d D U P A 1
C9 C 0.9028(7) 0.1713(2) 0.2932(5) 0.0242(11) Uani 0.820(3) 1 d D U P A 1
H9 H 0.9449 0.1780 0.3489 0.029 Uiso 0.820(3) 1 calc R U P A 1
C10 C 0.8646(6) 0.2226(3) 0.2408(4) 0.0306(12) Uani 0.820(3) 1 d D U P A 1
H10 H 0.8803 0.2650 0.2599 0.037 Uiso 0.820(3) 1 calc R U P A 1
C11 C 0.8034(6) 0.2110(3) 0.1605(5) 0.0288(11) Uani 0.820(3) 1 d D U P A 1
H11 H 0.7750 0.2452 0.1240 0.035 Uiso 0.820(3) 1 calc R U P A 1
C12 C 0.7839(10) 0.1489(3) 0.1341(8) 0.0246(10) Uani 0.820(3) 1 d D U P A 1
H12 H 0.7434 0.1412 0.0779 0.030 Uiso 0.820(3) 1 calc R U P A 1
C13 C 1.0168(4) -0.0022(4) 0.2278(4) 0.0229(11) Uani 0.820(3) 1 d D U P A 1
H13A H 1.0708 -0.0196 0.2723 0.027 Uiso 0.820(3) 1 calc R U P A 1
H13B H 1.0338 0.0423 0.2146 0.027 Uiso 0.820(3) 1 calc R U P A 1
C14 C 1.0079(4) -0.0408(4) 0.1416(4) 0.0205(8) Uani 0.820(3) 1 d D U P A 1
C15 C 1.0844(4) -0.0775(4) 0.1210(5) 0.0256(11) Uani 0.820(3) 1 d D U P A 1
H15 H 1.1438 -0.0806 0.1623 0.031 Uiso 0.820(3) 1 calc R U P A 1
C16 C 1.0740(3) -0.1102(3) 0.0391(4) 0.0258(11) Uani 0.820(3) 1 d D U P A 1
H16 H 1.1264 -0.1352 0.0232 0.031 Uiso 0.820(3) 1 calc R U P A 1
C17 C 0.9863(3) -0.1057(3) -0.0185(4) 0.0249(10) Uani 0.820(3) 1 d D U P A 1
H17 H 0.9767 -0.1277 -0.0747 0.030 Uiso 0.820(3) 1 calc R U P A 1
C18 C 0.9120(3) -0.0680(3) 0.0077(4) 0.0227(9) Uani 0.820(3) 1 d D U P A 1
C19 C 0.7442(2) -0.02630(15) -0.0491(2) 0.0271(7) Uani 0.820(3) 1 d D U P A 1
C20 C 0.6559(3) -0.04386(16) -0.1202(3) 0.0404(9) Uani 0.820(3) 1 d D U P A 1
N1 N 0.7380(4) -0.0522(4) 0.2199(3) 0.0276(9) Uani 0.820(3) 1 d D U P A 1
N2 N 0.9255(4) -0.0029(3) 0.2669(3) 0.0210(7) Uani 0.820(3) 1 d D U P A 1
N3 N 0.8200(5) 0.0988(2) 0.1846(4) 0.0196(9) Uani 0.820(3) 1 d D U P A 1
N4 N 0.9203(3) -0.0367(3) 0.0860(4) 0.0197(8) Uani 0.820(3) 1 d D U P A 1
N5 N 0.8222(2) -0.06558(13) -0.05117(19) 0.0283(6) Uani 0.820(3) 1 d D U P A 1
H5 H 0.8157 -0.0935 -0.0956 0.034 Uiso 0.820(3) 1 calc R U P A 1
O1 O 0.73767(17) 0.01856(12) 0.00076(16) 0.0310(5) Uani 0.820(3) 1 d D U P A 1
Cu1' Cu 0.8286(3) 0.0086(2) 0.1340(3) 0.02322(15) Uani 0.180(3) 1 d D U P A 2
C1' C 0.793(5) 0.1500(13) 0.142(4) 0.025(3) Uani 0.180(3) 1 d D U P A 2
H1' H 0.7469 0.1460 0.0885 0.030 Uiso 0.180(3) 1 calc R U P A 2
C2' C 0.818(3) 0.2102(13) 0.175(3) 0.028(3) Uani 0.180(3) 1 d D U P A 2
H2' H 0.7955 0.2470 0.1414 0.033 Uiso 0.180(3) 1 calc R U P A 2
C3' C 0.877(3) 0.2159(14) 0.258(2) 0.028(3) Uani 0.180(3) 1 d D U P A 2
H3' H 0.8946 0.2567 0.2822 0.034 Uiso 0.180(3) 1 calc R U P A 2
C4' C 0.909(4) 0.1619(12) 0.305(2) 0.025(3) Uani 0.180(3) 1 d D U P A 2
H4' H 0.9505 0.1651 0.3615 0.030 Uiso 0.180(3) 1 calc R U P A 2
C5' C 0.882(5) 0.1028(12) 0.268(2) 0.020(2) Uani 0.180(3) 1 d D U P A 2
C6' C 0.904(3) 0.0433(13) 0.3236(18) 0.022(3) Uani 0.180(3) 1 d D U P A 2
H6'1 H 0.9602 0.0513 0.3723 0.026 Uiso 0.180(3) 1 calc R U P A 2
H6'2 H 0.8464 0.0314 0.3521 0.026 Uiso 0.180(3) 1 calc R U P A 2
C7' C 1.0265(18) -0.0069(19) 0.2382(19) 0.021(3) Uani 0.180(3) 1 d D U P A 2
H7'1 H 1.0755 -0.0267 0.2853 0.026 Uiso 0.180(3) 1 calc R U P A 2
H7'2 H 1.0464 0.0377 0.2300 0.026 Uiso 0.180(3) 1 calc R U P A 2
C8' C 1.023(2) -0.043(2) 0.149(2) 0.023(2) Uani 0.180(3) 1 d D U P A 2
C9' C 1.1034(19) -0.077(2) 0.132(2) 0.022(3) Uani 0.180(3) 1 d D U P A 2
H9' H 1.1628 -0.0761 0.1737 0.027 Uiso 0.180(3) 1 calc R U P A 2
C10' C 1.0968(19) -0.1124(17) 0.053(2) 0.025(3) Uani 0.180(3) 1 d D U P A 2
H10' H 1.1504 -0.1379 0.0410 0.030 Uiso 0.180(3) 1 calc R U P A 2
C11' C 1.0108(18) -0.1097(15) -0.0059(19) 0.022(3) Uani 0.180(3) 1 d D U P A 2
H11' H 1.0052 -0.1329 -0.0611 0.027 Uiso 0.180(3) 1 calc R U P A 2
C12' C 0.9322(18) -0.0741(16) 0.013(2) 0.025(2) Uani 0.180(3) 1 d D U P A 2
H12' H 0.8712 -0.0759 -0.0263 0.030 Uiso 0.180(3) 1 calc R U P A 2
C13' C 0.899(2) -0.0711(14) 0.296(2) 0.024(3) Uani 0.180(3) 1 d D U P A 2
H13C H 0.9272 -0.0779 0.3602 0.028 Uiso 0.180(3) 1 calc R U P A 2
H13D H 0.9258 -0.1045 0.2594 0.028 Uiso 0.180(3) 1 calc R U P A 2
C14' C 0.788(2) -0.076(3) 0.285(3) 0.025(2) Uani 0.180(3) 1 d D U P A 2
C15' C 0.741(2) -0.109(3) 0.346(3) 0.028(3) Uani 0.180(3) 1 d D U P A 2
H15' H 0.7765 -0.1248 0.4008 0.034 Uiso 0.180(3) 1 calc R U P A 2
C16' C 0.639(2) -0.1192(19) 0.3252(18) 0.027(3) Uani 0.180(3) 1 d D U P A 2
H16' H 0.6046 -0.1453 0.3623 0.032 Uiso 0.180(3) 1 calc R U P A 2
C17' C 0.590(2) -0.090(2) 0.250(2) 0.030(3) Uani 0.180(3) 1 d D U P A 2
H17' H 0.5202 -0.0885 0.2385 0.036 Uiso 0.180(3) 1 calc R U P A 2
C18' C 0.6459(18) -0.062(2) 0.1908(16) 0.028(2) Uani 0.180(3) 1 d D U P A 2
C19' C 0.6317(9) -0.0319(8) 0.0293(9) 0.033(2) Uani 0.180(3) 1 d D U P A 2
C20' C 0.5543(9) -0.0307(8) -0.0538(10) 0.051(3) Uani 0.180(3) 1 d D U P A 2
N1' N 0.833(3) 0.0967(9) 0.183(2) 0.021(2) Uani 0.180(3) 1 d D U P A 2
N2' N 0.9292(17) -0.0085(13) 0.2667(13) 0.022(2) Uani 0.180(3) 1 d D U P A 2
N3' N 0.9418(13) -0.0359(14) 0.0884(17) 0.021(3) Uani 0.180(3) 1 d D U P A 2
N4' N 0.7422(16) -0.0524(17) 0.2059(16) 0.027(2) Uani 0.180(3) 1 d D U P A 2
N5' N 0.5961(8) -0.0476(6) 0.1053(8) 0.030(2) Uani 0.180(3) 1 d D U P A 2
H5' H 0.5314 -0.0489 0.1003 0.036 Uiso 0.180(3) 1 calc R U P A 2
O1' O 0.7147(7) -0.0182(6) 0.0189(7) 0.0310(5) Uani 0.180(3) 1 d D U P A 2
F1 F 0.6829(3) -0.0664(3) -0.1969(3) 0.0950(17) Uani 0.700(3) 1 d D U P A 1
F2 F 0.6005(2) 0.00572(15) -0.1451(2) 0.0515(9) Uani 0.700(3) 1 d D U P A 1
F3 F 0.6027(4) -0.0882(2) -0.0881(3) 0.0873(14) Uani 0.700(3) 1 d D U P A 1
F1' F 0.5578(13) 0.0254(8) -0.0902(14) 0.109(5) Uani 0.188(3) 1 d D U P A 2
F2' F 0.4650(8) -0.0428(7) -0.0391(9) 0.080(4) Uani 0.188(3) 1 d D U P A 2
F3' F 0.5800(14) -0.0739(9) -0.1076(13) 0.0873(14) Uani 0.188(3) 1 d D U P A 2
F1C F 0.6490(17) -0.1016(7) -0.1371(18) 0.056(3) Uani 0.111(3) 1 d D U P B 3
F2C F 0.6719(17) -0.0256(12) -0.1959(11) 0.060(3) Uani 0.111(3) 1 d D U P B 3
F3C F 0.5739(12) -0.0197(12) -0.1182(17) 0.061(3) Uani 0.111(3) 1 d D U P B 3
B1 B 0.70750(19) 0.16891(12) 0.56908(17) 0.0166(5) Uani 1 1 d . . . . .
C21 C 0.71442(16) 0.09038(11) 0.57003(15) 0.0171(4) Uani 1 1 d . . . . .
C22 C 0.79225(17) 0.05227(11) 0.55319(16) 0.0194(5) Uani 1 1 d . . . . .
C23 C 0.78975(18) -0.01356(12) 0.55328(17) 0.0232(5) Uani 1 1 d . . . . .
C24 C 0.70599(19) -0.04502(12) 0.56905(18) 0.0246(5) Uani 1 1 d . . . . .
C25 C 0.62515(18) -0.00969(12) 0.58311(18) 0.0240(5) Uani 1 1 d . . . . .
C26 C 0.63167(17) 0.05568(11) 0.58308(16) 0.0200(5) Uani 1 1 d . . . . .
C27 C 0.61811(17) 0.18297(11) 0.48446(16) 0.0193(5) Uani 1 1 d . . . . .
C28 C 0.52591(18) 0.20901(11) 0.48960(17) 0.0215(5) Uani 1 1 d . . . . .
C29 C 0.45168(18) 0.21394(12) 0.41635(18) 0.0241(5) Uani 1 1 d . . . . .
C30 C 0.46662(19) 0.19182(13) 0.33309(18) 0.0275(6) Uani 1 1 d . . . . .
C31 C 0.55604(19) 0.16533(13) 0.32340(17) 0.0260(5) Uani 1 1 d . . . . .
C32 C 0.62810(17) 0.16145(12) 0.39815(17) 0.0215(5) Uani 1 1 d . . . . .
C33 C 0.81246(17) 0.20416(11) 0.55598(16) 0.0180(5) Uani 1 1 d . . . . .
C34 C 0.82735(18) 0.24911(12) 0.49119(17) 0.0222(5) Uani 1 1 d . . . . .
C35 C 0.9163(2) 0.28004(12) 0.48961(17) 0.0257(5) Uani 1 1 d . . . . .
C36 C 0.99493(18) 0.26795(12) 0.55506(17) 0.0234(5) Uani 1 1 d . . . . .
C37 C 0.98361(17) 0.22453(11) 0.62202(16) 0.0203(5) Uani 1 1 d . . . . .
C38 C 0.89460(17) 0.19453(11) 0.62061(16) 0.0178(5) Uani 1 1 d . . . . .
C39 C 0.68430(16) 0.19869(11) 0.66670(16) 0.0180(5) Uani 1 1 d . . . . .
C40 C 0.67359(17) 0.26397(11) 0.67512(16) 0.0202(5) Uani 1 1 d . . . . .
C41 C 0.65724(18) 0.29492(11) 0.75282(18) 0.0231(5) Uani 1 1 d . . . . .
C42 C 0.65330(18) 0.26046(13) 0.83054(17) 0.0234(5) Uani 1 1 d . . . . .
C43 C 0.66653(18) 0.19566(12) 0.82789(16) 0.0226(5) Uani 1 1 d . . . . .
C44 C 0.68128(17) 0.16670(11) 0.74754(16) 0.0193(5) Uani 1 1 d . . . . .
F4 F 0.87759(10) 0.07769(7) 0.53509(10) 0.0234(3) Uani 1 1 d . . . . .
F5 F 0.86939(11) -0.04716(7) 0.53810(12) 0.0323(4) Uani 1 1 d . . . . .
F6 F 0.70278(12) -0.10869(7) 0.56923(12) 0.0341(4) Uani 1 1 d . . . . .
F7 F 0.54224(11) -0.03905(7) 0.59788(11) 0.0317(4) Uani 1 1 d . . . . .
F8 F 0.54979(10) 0.08718(7) 0.59922(10) 0.0250(3) Uani 1 1 d . . . . .
F9 F 0.50148(10) 0.22987(7) 0.56906(10) 0.0258(3) Uani 1 1 d . . . . .
F10 F 0.36407(10) 0.23906(7) 0.42735(11) 0.0323(4) Uani 1 1 d . . . . .
F11 F 0.39428(12) 0.19557(9) 0.26183(11) 0.0384(4) Uani 1 1 d . . . . .
F12 F 0.57185(12) 0.14281(9) 0.24245(10) 0.0369(4) Uani 1 1 d . . . . .
F13 F 0.71430(10) 0.13444(7) 0.38436(10) 0.0270(3) Uani 1 1 d . . . . .
F14 F 0.75406(11) 0.26665(8) 0.42554(10) 0.0313(4) Uani 1 1 d . . . . .
F15 F 0.92555(13) 0.32294(8) 0.42426(11) 0.0393(4) Uani 1 1 d . . . . .
F16 F 1.08028(11) 0.29848(8) 0.55532(11) 0.0336(4) Uani 1 1 d . . . . .
F17 F 1.05968(10) 0.21334(7) 0.68813(10) 0.0275(3) Uani 1 1 d . . . . .
F18 F 0.88894(10) 0.15310(6) 0.68957(9) 0.0211(3) Uani 1 1 d . . . . .
F19 F 0.67718(11) 0.30147(7) 0.60153(10) 0.0261(3) Uani 1 1 d . . . . .
F20 F 0.64566(12) 0.35873(7) 0.75316(11) 0.0324(4) Uani 1 1 d . . . . .
F21 F 0.63848(12) 0.28941(8) 0.90768(11) 0.0332(4) Uani 1 1 d . . . . .
F22 F 0.66649(13) 0.16070(8) 0.90315(10) 0.0334(4) Uani 1 1 d . . . . .
F23 F 0.69422(11) 0.10282(7) 0.75331(10) 0.0248(3) Uani 1 1 d . . . . .

loop_
_atom_site_aniso_label
_atom_site_aniso_U_11
_atom_site_aniso_U_22
_atom_site_aniso_U_33
_atom_site_aniso_U_23
_atom_site_aniso_U_13
_atom_site_aniso_U_12
Cu1 0.0203(4) 0.02431(18) 0.0245(3) -0.0021(2) 0.0012(2) -0.0019(3)
C1 0.0271(18) 0.0392(19) 0.032(2) -0.007(2) 0.0044(17) -0.0066(17)
C2 0.0309(19) 0.041(3) 0.034(3) -0.009(2) 0.010(2) -0.0110(19)
C3 0.037(2) 0.0299(17) 0.030(3) -0.009(2) 0.016(2) -0.0110(17)
C4 0.033(2) 0.0240(16) 0.029(3) -0.005(2) 0.0115(18) -0.003(2)
C5 0.0279(17) 0.0190(15) 0.029(3) -0.004(2) 0.0055(15) 0.0001(15)
C6 0.0250(17) 0.023(2) 0.028(2) 0.0025(18) 0.0054(15) 0.0011(15)
C7 0.0242(19) 0.022(2) 0.0227(16) -0.0014(15) 0.0048(14) -0.0016(18)
C8 0.0165(16) 0.0223(19) 0.0223(17) 0.0007(16) 0.0057(14) 0.002(2)
C9 0.024(2) 0.023(2) 0.024(2) -0.0018(19) 0.0008(18) 0.001(2)
C10 0.035(3) 0.0214(19) 0.033(3) 0.0007(17) -0.001(2) 0.0021(17)
C11 0.029(3) 0.0262(17) 0.029(3) 0.0042(17) -0.0008(18) 0.0079(16)
C12 0.021(3) 0.0292(17) 0.023(2) -0.0008(15) 0.0003(16) 0.0074(15)
C13 0.0174(17) 0.026(2) 0.024(2) 0.0037(17) -0.0018(14) 0.0004(15)
C14 0.019(2) 0.0192(15) 0.0227(19) 0.0064(15) 0.0016(16) -0.0010(18)
C15 0.022(2) 0.0257(16) 0.028(2) 0.0077(17) 0.0034(18) -0.001(2)
C16 0.025(3) 0.0247(16) 0.030(3) 0.0044(18) 0.011(2) 0.003(2)
C17 0.027(3) 0.0217(17) 0.027(2) -0.0015(16) 0.0064(18) -0.0029(19)
C18 0.025(2) 0.0173(18) 0.0262(17) 0.0008(14) 0.0046(17) -0.0028(16)
C19 0.0298(15) 0.0236(15) 0.0279(16) -0.0030(12) 0.0035(13) -0.0027(13)
C20 0.0423(19) 0.0361(19) 0.039(2) 0.0015(16) -0.0079(16) -0.0029(16)
N1 0.0258(15) 0.0295(15) 0.028(2) -0.0026(17) 0.0067(14) -0.0053(13)
N2 0.0209(14) 0.0196(17) 0.0230(14) 0.0025(12) 0.0048(12) 0.0007(12)
N3 0.014(2) 0.0232(14) 0.0217(14) -0.0026(12) 0.0045(13) 0.0017(12)
N4 0.0169(17) 0.0185(13) 0.0239(14) -0.0006(11) 0.0035(14) -0.0043(16)
N5 0.0316(14) 0.0229(13) 0.0293(15) -0.0082(11) 0.0011(11) -0.0012(11)
O1 0.0318(12) 0.0282(13) 0.0307(12) -0.0057(10) -0.0031(9) 0.0058(10)
Cu1' 0.0203(4) 0.02431(18) 0.0245(3) -0.0021(2) 0.0012(2) -0.0019(3)
C1' 0.020(5) 0.029(4) 0.024(5) -0.001(4) 0.001(4) 0.004(4)
C2' 0.028(5) 0.024(4) 0.030(5) 0.003(4) -0.001(5) 0.007(4)
C3' 0.029(5) 0.025(5) 0.028(5) -0.002(4) -0.005(5) 0.002(4)
C4' 0.025(5) 0.023(5) 0.026(5) 0.002(4) 0.001(4) 0.004(5)
C5' 0.018(4) 0.022(4) 0.022(4) -0.004(4) 0.005(4) -0.003(4)
C6' 0.023(4) 0.020(5) 0.021(4) 0.005(4) 0.000(4) -0.001(4)
C7' 0.022(5) 0.022(4) 0.021(4) 0.002(4) 0.004(4) -0.001(4)
C8' 0.020(4) 0.024(4) 0.024(4) 0.005(4) 0.000(4) -0.006(4)
C9' 0.019(5) 0.024(4) 0.025(5) 0.004(4) 0.004(4) 0.001(5)
C10' 0.022(5) 0.026(4) 0.029(5) 0.006(4) 0.006(5) -0.001(5)
C11' 0.022(5) 0.021(4) 0.025(5) -0.003(4) 0.009(4) 0.003(5)
C12' 0.023(5) 0.023(4) 0.027(4) 0.001(4) -0.001(4) -0.006(4)
C13' 0.027(4) 0.019(5) 0.024(5) 0.003(4) 0.003(4) -0.001(4)
C14' 0.025(4) 0.022(4) 0.028(4) -0.002(4) 0.009(4) -0.002(4)
C15' 0.032(5) 0.025(4) 0.028(5) -0.006(5) 0.006(4) 0.001(4)
C16' 0.026(5) 0.026(4) 0.030(5) -0.006(5) 0.014(5) -0.005(4)
C17' 0.027(4) 0.032(5) 0.031(5) -0.004(5) 0.004(4) -0.004(4)
C18' 0.025(4) 0.032(4) 0.029(4) 0.000(4) 0.009(4) -0.008(4)
C19' 0.024(4) 0.039(5) 0.034(5) -0.001(4) -0.003(4) 0.000(4)
C20' 0.037(5) 0.058(5) 0.051(5) 0.013(5) -0.018(5) -0.017(5)
N1' 0.016(4) 0.024(4) 0.024(4) -0.001(4) 0.003(4) 0.000(4)
N2' 0.023(4) 0.021(4) 0.022(4) -0.001(4) 0.001(4) 0.003(4)
N3' 0.019(5) 0.020(4) 0.024(4) 0.002(4) 0.007(4) -0.007(4)
N4' 0.025(4) 0.028(4) 0.027(4) 0.001(4) 0.001(4) -0.005(4)
N5' 0.019(4) 0.039(5) 0.033(5) 0.001(4) 0.002(4) -0.001(4)
O1' 0.0318(12) 0.0282(13) 0.0307(12) -0.0057(10) -0.0031(9) 0.0058(10)
F1 0.072(2) 0.144(4) 0.061(2) -0.061(3) -0.0197(19) 0.031(3)
F2 0.0472(17) 0.0380(16) 0.059(2) 0.0122(14) -0.0251(15) 0.0003(13)
F3 0.072(3) 0.082(3) 0.090(3) 0.055(2) -0.045(2) -0.046(2)
F1' 0.084(8) 0.116(10) 0.111(10) 0.035(9) -0.035(8) -0.015(8)
F2' 0.044(6) 0.120(11) 0.069(8) 0.018(8) -0.016(6) -0.024(7)
F3' 0.072(3) 0.082(3) 0.090(3) 0.055(2) -0.045(2) -0.046(2)
F1C 0.053(6) 0.048(6) 0.054(6) 0.000(6) -0.031(5) -0.016(5)
F2C 0.062(6) 0.062(6) 0.051(6) 0.008(5) -0.015(5) -0.013(5)
F3C 0.051(5) 0.064(5) 0.060(5) 0.010(5) -0.019(5) -0.008(5)
B1 0.0165(12) 0.0175(12) 0.0161(12) 0.0016(10) 0.0031(10) -0.0010(10)
C21 0.0181(11) 0.0173(11) 0.0155(11) 0.0000(8) 0.0014(9) -0.0017(9)
C22 0.0166(11) 0.0227(12) 0.0185(12) -0.0013(9) 0.0016(9) -0.0030(9)
C23 0.0200(11) 0.0233(12) 0.0255(13) -0.0052(10) 0.0006(10) 0.0034(10)
C24 0.0290(13) 0.0167(11) 0.0265(13) -0.0018(10) -0.0004(10) -0.0022(10)
C25 0.0213(12) 0.0225(12) 0.0275(13) 0.0022(10) 0.0017(10) -0.0053(10)
C26 0.0185(11) 0.0217(12) 0.0195(12) -0.0005(9) 0.0023(9) 0.0017(9)
C27 0.0186(11) 0.0166(11) 0.0226(12) 0.0029(9) 0.0027(9) -0.0032(9)
C28 0.0207(11) 0.0186(11) 0.0248(13) 0.0016(9) 0.0022(10) -0.0031(9)
C29 0.0185(11) 0.0205(12) 0.0322(14) 0.0072(10) -0.0004(10) -0.0016(9)
C30 0.0247(12) 0.0294(13) 0.0249(13) 0.0096(11) -0.0083(10) -0.0077(11)
C31 0.0299(13) 0.0281(13) 0.0196(12) 0.0036(10) 0.0024(10) -0.0082(11)
C32 0.0193(11) 0.0224(12) 0.0231(12) 0.0046(10) 0.0041(9) -0.0040(9)
C33 0.0193(11) 0.0163(11) 0.0190(12) -0.0007(9) 0.0052(9) -0.0005(9)
C34 0.0228(12) 0.0227(12) 0.0202(12) 0.0031(10) 0.0002(9) -0.0041(10)
C35 0.0328(14) 0.0246(13) 0.0210(13) 0.0028(10) 0.0080(10) -0.0100(11)
C36 0.0228(12) 0.0250(12) 0.0236(13) -0.0059(10) 0.0076(10) -0.0096(10)
C37 0.0181(11) 0.0218(12) 0.0206(12) -0.0049(9) 0.0012(9) 0.0000(9)
C38 0.0215(11) 0.0150(10) 0.0176(11) 0.0010(9) 0.0051(9) -0.0010(9)
C39 0.0139(10) 0.0190(11) 0.0214(12) 0.0001(9) 0.0031(9) -0.0013(9)
C40 0.0170(11) 0.0207(12) 0.0224(12) 0.0030(9) 0.0017(9) 0.0003(9)
C41 0.0209(11) 0.0174(11) 0.0301(14) -0.0037(10) 0.0003(10) 0.0010(9)
C42 0.0202(11) 0.0303(13) 0.0201(12) -0.0071(10) 0.0044(9) 0.0009(10)
C43 0.0216(12) 0.0286(13) 0.0177(12) 0.0022(10) 0.0030(9) 0.0002(10)
C44 0.0173(11) 0.0169(11) 0.0238(12) 0.0000(9) 0.0029(9) 0.0003(9)
F4 0.0168(6) 0.0249(7) 0.0301(8) -0.0059(6) 0.0084(6) -0.0029(6)
F5 0.0232(7) 0.0257(8) 0.0469(10) -0.0101(7) 0.0013(7) 0.0056(6)
F6 0.0367(9) 0.0157(7) 0.0488(10) -0.0007(7) 0.0024(8) -0.0019(6)
F7 0.0266(8) 0.0246(8) 0.0449(10) 0.0020(7) 0.0088(7) -0.0093(6)
F8 0.0167(7) 0.0236(7) 0.0360(8) 0.0008(6) 0.0078(6) -0.0002(6)
F9 0.0196(7) 0.0295(8) 0.0279(8) -0.0017(6) 0.0029(6) 0.0030(6)
F10 0.0184(7) 0.0306(8) 0.0451(10) 0.0057(7) -0.0047(7) 0.0033(6)
F11 0.0309(8) 0.0486(10) 0.0301(9) 0.0114(8) -0.0137(7) -0.0072(8)
F12 0.0418(9) 0.0502(10) 0.0174(8) -0.0019(7) -0.0002(7) -0.0072(8)
F13 0.0237(7) 0.0360(8) 0.0220(7) -0.0012(6) 0.0062(6) -0.0006(6)
F14 0.0305(8) 0.0347(9) 0.0257(8) 0.0134(7) -0.0051(6) -0.0089(7)
F15 0.0453(10) 0.0444(10) 0.0273(9) 0.0148(7) 0.0024(7) -0.0229(8)
F16 0.0272(8) 0.0427(9) 0.0318(9) -0.0016(7) 0.0073(7) -0.0201(7)
F17 0.0193(7) 0.0283(8) 0.0326(8) -0.0002(6) -0.0038(6) -0.0028(6)
F18 0.0205(7) 0.0212(7) 0.0208(7) 0.0053(5) 0.0004(5) -0.0016(5)
F19 0.0327(8) 0.0184(7) 0.0270(8) 0.0048(6) 0.0040(6) 0.0019(6)
F20 0.0387(9) 0.0197(7) 0.0382(9) -0.0062(7) 0.0042(7) 0.0049(7)
F21 0.0363(9) 0.0382(9) 0.0261(8) -0.0120(7) 0.0083(7) 0.0035(7)
F22 0.0471(10) 0.0351(9) 0.0200(8) 0.0036(6) 0.0113(7) 0.0027(7)
F23 0.0344(8) 0.0175(7) 0.0234(7) 0.0034(6) 0.0069(6) 0.0013(6)

loop_
_atom_type_symbol
_atom_type_description
_atom_type_scat_dispersion_real
_atom_type_scat_dispersion_imag
_atom_type_scat_source
C C 0.0033 0.0016 'International Tables Vol C Tables 4.2.6.8 and 6.1.1.4'
H H 0.0000 0.0000 'International Tables Vol C Tables 4.2.6.8 and 6.1.1.4'
B B 0.0013 0.0007 'International Tables Vol C Tables 4.2.6.8 and 6.1.1.4'
N N 0.0061 0.0033 'International Tables Vol C Tables 4.2.6.8 and 6.1.1.4'
O O 0.0106 0.0060 'International Tables Vol C Tables 4.2.6.8 and 6.1.1.4'
F F 0.0171 0.0103 'International Tables Vol C Tables 4.2.6.8 and 6.1.1.4'
Cu Cu 0.3201 1.2651 'International Tables Vol C Tables 4.2.6.8 and 6.1.1.4'

loop_
_geom_angle_atom_site_label_1
_geom_angle_atom_site_label_2
_geom_angle_atom_site_label_3
_geom_angle
N3 Cu1 N1 117.6(3)
N3 Cu1 N4 120.6(2)
N1 Cu1 N4 113.5(3)
N3 Cu1 O1 100.56(18)
N1 Cu1 O1 115.03(17)
N4 Cu1 O1 82.90(16)
N3 Cu1 N2 80.9(2)
N1 Cu1 N2 80.94(19)
N4 Cu1 N2 79.28(18)
O1 Cu1 N2 159.89(17)
N1 C1 C2 122.5(5)
N1 C1 H1 118.8
C2 C1 H1 118.8
C1 C2 C3 119.0(5)
C1 C2 H2 120.5
C3 C2 H2 120.5
C2 C3 C4 118.9(5)
C2 C3 H3 120.6
C4 C3 H3 120.6
C5 C4 C3 119.5(5)
C5 C4 H4 120.3
C3 C4 H4 120.3
N1 C5 C4 121.1(5)
N1 C5 C6 117.6(5)
C4 C5 C6 121.4(5)
N2 C6 C5 111.2(5)
N2 C6 H6A 109.4
C5 C6 H6A 109.4
N2 C6 H6B 109.4
C5 C6 H6B 109.4
H6A C6 H6B 108.0
N2 C7 C8 111.6(5)
N2 C7 H7A 109.3
C8 C7 H7A 109.3
N2 C7 H7B 109.3
C8 C7 H7B 109.3
H7A C7 H7B 108.0
N3 C8 C9 122.1(4)
N3 C8 C7 116.5(5)
C9 C8 C7 121.2(5)
C8 C9 C10 119.2(5)
C8 C9 H9 120.4
C10 C9 H9 120.4
C11 C10 C9 118.8(5)
C11 C10 H10 120.6
C9 C10 H10 120.6
C12 C11 C10 118.9(5)
C12 C11 H11 120.5
C10 C11 H11 120.5
N3 C12 C11 122.8(5)
N3 C12 H12 118.6
C11 C12 H12 118.6
N2 C13 C14 111.6(5)
N2 C13 H13A 109.3
C14 C13 H13A 109.3
N2 C13 H13B 109.3
C14 C13 H13B 109.3
H13A C13 H13B 108.0
N4 C14 C15 122.4(4)
N4 C14 C13 116.0(4)
C15 C14 C13 121.5(4)
C14 C15 C16 119.4(4)
C14 C15 H15 120.3
C16 C15 H15 120.3
C17 C16 C15 118.8(4)
C17 C16 H16 120.6
C15 C16 H16 120.6
C16 C17 C18 118.3(4)
C16 C17 H17 120.8
C18 C17 H17 120.8
N4 C18 C17 123.8(4)
N4 C18 N5 119.0(4)
C17 C18 N5 117.1(4)
O1 C19 N5 128.1(3)
O1 C19 C20 119.3(3)
N5 C19 C20 112.6(3)
F2 C20 F3 109.6(4)
F2 C20 F1 105.2(4)
F3 C20 F1 107.4(5)
F2 C20 C19 111.8(3)
F3 C20 C19 110.0(3)
F1 C20 C19 112.7(3)
C5 N1 C1 119.1(5)
C5 N1 Cu1 115.3(4)
C1 N1 Cu1 124.9(4)
C13 N2 C6 114.5(5)
C13 N2 C7 114.5(5)
C6 N2 C7 115.0(5)
C13 N2 Cu1 103.6(3)
C6 N2 Cu1 103.8(3)
C7 N2 Cu1 103.4(3)
C8 N3 C12 118.2(4)
C8 N3 Cu1 115.9(3)
C12 N3 Cu1 125.4(4)
C18 N4 C14 117.3(4)
C18 N4 Cu1 128.0(3)
C14 N4 Cu1 114.0(3)
C19 N5 C18 129.1(3)
C19 N5 H5 115.5
C18 N5 H5 115.5
C19 O1 Cu1 116.7(2)
N1' Cu1' N3' 125.1(13)
N1' Cu1' N4' 111.2(14)
N3' Cu1' N4' 113.8(13)
N1' Cu1' O1' 119.9(8)
N3' Cu1' O1' 96.4(7)
N4' Cu1' O1' 81.8(7)
N1' Cu1' N2' 81.2(9)
N3' Cu1' N2' 79.7(9)
N4' Cu1' N2' 77.3(8)
O1' Cu1' N2' 154.8(8)
N1' C1' C2' 122(2)
N1' C1' H1' 118.8
C2' C1' H1' 118.8
C3' C2' C1' 119(2)
C3' C2' H2' 120.6
C1' C2' H2' 120.6
C4' C3' C2' 119(2)
C4' C3' H3' 120.4
C2' C3' H3' 120.4
C3' C4' C5' 120(2)
C3' C4' H4' 120.2
C5' C4' H4' 120.2
N1' C5' C4' 121.4(19)
N1' C5' C6' 118(2)
C4' C5' C6' 121(2)
N2' C6' C5' 110(2)
N2' C6' H6'1 109.6
C5' C6' H6'1 109.6
N2' C6' H6'2 109.6
C5' C6' H6'2 109.6
H6'1 C6' H6'2 108.1
N2' C7' C8' 109.4(19)
N2' C7' H7'1 109.8
C8' C7' H7'1 109.8
N2' C7' H7'2 109.8
C8' C7' H7'2 109.8
H7'1 C7' H7'2 108.2
N3' C8' C9' 123.1(18)
N3' C8' C7' 116.6(17)
C9' C8' C7' 120.1(18)
C8' C9' C10' 119.1(19)
C8' C9' H9' 120.4
C10' C9' H9' 120.4
C11' C10' C9' 117.9(19)
C11' C10' H10' 121.0
C9' C10' H10' 121.0
C10' C11' C12' 121(2)
C10' C11' H11' 119.4
C12' C11' H11' 119.4
N3' C12' C11' 120.2(18)
N3' C12' H12' 119.9
C11' C12' H12' 119.9
N2' C13' C14' 111(2)
N2' C13' H13C 109.5
C14' C13' H13C 109.5
N2' C13' H13D 109.5
C14' C13' H13D 109.5
H13C C13' H13D 108.1
N4' C14' C15' 123.7(19)
N4' C14' C13' 113.9(19)
C15' C14' C13' 122(2)
C14' C15' C16' 119(2)
C14' C15' H15' 120.5
C16' C15' H15' 120.5
C17' C16' C15' 117(2)
C17' C16' H16' 121.3
C15' C16' H16' 121.3
C16' C17' C18' 118(2)
C16' C17' H17' 121.1
C18' C17' H17' 121.1
N4' C18' C17' 126.4(18)
N4' C18' N5' 117.7(17)
C17' C18' N5' 115.8(17)
O1' C19' N5' 129.5(12)
O1' C19' C20' 117.1(11)
N5' C19' C20' 113.4(11)
F3' C20' F2' 108.5(15)
F3' C20' F1' 110.2(15)
F2' C20' F1' 109.8(15)
F3' C20' C19' 106.0(14)
F2' C20' C19' 115.2(12)
F1' C20' C19' 107.0(13)
C1' N1' C5' 117.2(19)
C1' N1' Cu1' 128.2(19)
C5' N1' Cu1' 114.5(14)
C6' N2' C7' 117(2)
C6' N2' C13' 114(2)
C7' N2' C13' 114(2)
C6' N2' Cu1' 103.1(14)
C7' N2' Cu1' 102.0(14)
C13' N2' Cu1' 103.9(15)
C8' N3' C12' 117.3(17)
C8' N3' Cu1' 115.5(14)
C12' N3' Cu1' 124.2(14)
C18' N4' C14' 114.8(16)
C18' N4' Cu1' 128.5(17)
C14' N4' Cu1' 115.8(14)
C19' N5' C18' 129.7(13)
C19' N5' H5' 115.1
C18' N5' H5' 115.1
C19' O1' Cu1' 122.1(9)
C27 B1 C21 102.73(18)
C27 B1 C33 113.00(19)
C21 B1 C33 113.42(19)
C27 B1 C39 112.70(19)
C21 B1 C39 112.79(19)
C33 B1 C39 102.59(18)
C26 C21 C22 113.0(2)
C26 C21 B1 118.6(2)
C22 C21 B1 128.3(2)
F4 C22 C23 114.7(2)
F4 C22 C21 121.5(2)
C23 C22 C21 123.8(2)
F5 C23 C24 119.7(2)
F5 C23 C22 120.2(2)
C24 C23 C22 120.1(2)
F6 C24 C23 120.6(2)
F6 C24 C25 120.7(2)
C23 C24 C25 118.7(2)
F7 C25 C26 121.1(2)
F7 C25 C24 120.0(2)
C26 C25 C24 119.0(2)
F8 C26 C25 115.5(2)
F8 C26 C21 119.1(2)
C25 C26 C21 125.4(2)
C32 C27 C28 113.2(2)
C32 C27 B1 119.0(2)
C28 C27 B1 127.4(2)
F9 C28 C29 114.8(2)
F9 C28 C27 121.4(2)
C29 C28 C27 123.8(2)
F10 C29 C30 120.0(2)
F10 C29 C28 120.0(2)
C30 C29 C28 119.9(2)
F11 C30 C29 120.3(2)
F11 C30 C31 120.5(3)
C29 C30 C31 119.2(2)
F12 C31 C30 120.1(2)
F12 C31 C32 120.9(2)
C30 C31 C32 118.9(2)
F13 C32 C31 116.1(2)
F13 C32 C27 119.0(2)
C31 C32 C27 124.9(2)
C38 C33 C34 113.3(2)
C38 C33 B1 119.0(2)
C34 C33 B1 127.3(2)
F14 C34 C35 115.1(2)
F14 C34 C33 121.4(2)
C35 C34 C33 123.5(2)
F15 C35 C36 119.5(2)
F15 C35 C34 120.2(2)
C36 C35 C34 120.3(2)
F16 C36 C35 120.8(2)
F16 C36 C37 120.6(2)
C35 C36 C37 118.6(2)
F17 C37 C38 121.6(2)
F17 C37 C36 119.2(2)
C38 C37 C36 119.2(2)
F18 C38 C37 115.7(2)
F18 C38 C33 119.3(2)
C37 C38 C33 125.1(2)
C44 C39 C40 112.6(2)
C44 C39 B1 127.9(2)
C40 C39 B1 119.3(2)
F19 C40 C41 115.9(2)
F19 C40 C39 118.9(2)
C41 C40 C39 125.2(2)
F20 C41 C42 120.0(2)
F20 C41 C40 120.4(2)
C42 C41 C40 119.5(2)
F21 C42 C41 120.9(2)
F21 C42 C43 120.7(2)
C41 C42 C43 118.4(2)
F22 C43 C42 120.1(2)
F22 C43 C44 120.1(2)
C42 C43 C44 119.8(2)
F23 C44 C43 114.5(2)
F23 C44 C39 121.0(2)
C43 C44 C39 124.5(2)

loop_
_geom_bond_atom_site_label_1
_geom_bond_atom_site_label_2
_geom_bond_distance
Cu1 N3 2.007(4)
Cu1 N1 2.008(5)
Cu1 N4 2.107(4)
Cu1 O1 2.247(2)
Cu1 N2 2.249(4)
C1 N1 1.347(6)
C1 C2 1.370(7)
C1 H1 0.9500
C2 C3 1.381(6)
C2 H2 0.9500
C3 C4 1.388(6)
C3 H3 0.9500
C4 C5 1.386(6)
C4 H4 0.9500
C5 N1 1.347(6)
C5 C6 1.516(6)
C6 N2 1.460(6)
C6 H6A 0.9900
C6 H6B 0.9900
C7 N2 1.461(5)
C7 C8 1.516(6)
C7 H7A 0.9900
C7 H7B 0.9900
C8 N3 1.345(6)
C8 C9 1.383(6)
C9 C10 1.391(5)
C9 H9 0.9500
C10 C11 1.380(6)
C10 H10 0.9500
C11 C12 1.378(6)
C11 H11 0.9500
C12 N3 1.347(6)
C12 H12 0.9500
C13 N2 1.460(6)
C13 C14 1.511(6)
C13 H13A 0.9900
C13 H13B 0.9900
C14 N4 1.358(5)
C14 C15 1.375(6)
C15 C16 1.391(6)
C15 H15 0.9500
C16 C17 1.375(5)
C16 H16 0.9500
C17 C18 1.393(6)
C17 H17 0.9500
C18 N4 1.331(5)
C18 N5 1.405(5)
C19 O1 1.213(4)
C19 N5 1.357(4)
C19 C20 1.534(5)
C20 F2 1.311(4)
C20 F3 1.317(5)
C20 F1 1.341(5)
N5 H5 0.8800
Cu1' N1' 1.990(16)
Cu1' N3' 2.017(15)
Cu1' N4' 2.139(16)
Cu1' O1' 2.218(9)
Cu1' N2' 2.269(14)
C1' N1' 1.350(19)
C1' C2' 1.38(2)
C1' H1' 0.9500
C2' C3' 1.373(18)
C2' H2' 0.9500
C3' C4' 1.372(18)
C3' H3' 0.9500
C4' C5' 1.386(19)
C4' H4' 0.9500
C5' N1' 1.357(18)
C5' C6' 1.504(18)
C6' N2' 1.452(19)
C6' H6'1 0.9900
C6' H6'2 0.9900
C7' N2' 1.462(19)
C7' C8' 1.524(19)
C7' H7'1 0.9900
C7' H7'2 0.9900
C8' N3' 1.341(17)
C8' C9' 1.367(18)
C9' C10' 1.382(19)
C9' H9' 0.9500
C10' C11' 1.369(17)
C10' H10' 0.9500
C11' C12' 1.377(18)
C11' H11' 0.9500
C12' N3' 1.373(18)
C12' H12' 0.9500
C13' N2' 1.463(19)
C13' C14' 1.514(19)
C13' H13C 0.9900
C13' H13D 0.9900
C14' N4' 1.348(18)
C14' C15' 1.384(19)
C15' C16' 1.408(19)
C15' H15' 0.9500
C16' C17' 1.368(18)
C16' H16' 0.9500
C17' C18' 1.378(18)
C17' H17' 0.9500
C18' N4' 1.325(18)
C18' N5' 1.389(17)
C19' O1' 1.208(13)
C19' N5' 1.343(14)
C19' C20' 1.509(15)
C20' F3' 1.295(12)
C20' F2' 1.302(11)
C20' F1' 1.303(12)
N5' H5' 0.8800
B1 C27 1.653(3)
B1 C21 1.654(3)
B1 C33 1.658(3)
B1 C39 1.659(3)
C21 C26 1.388(3)
C21 C22 1.388(3)
C22 F4 1.351(3)
C22 C23 1.385(3)
C23 F5 1.349(3)
C23 C24 1.377(4)
C24 F6 1.340(3)
C24 C25 1.378(4)
C25 F7 1.342(3)
C25 C26 1.377(3)
C26 F8 1.357(3)
C27 C32 1.391(3)
C27 C28 1.392(3)
C28 F9 1.352(3)
C28 C29 1.384(3)
C29 F10 1.346(3)
C29 C30 1.370(4)
C30 F11 1.346(3)
C30 C31 1.376(4)
C31 F12 1.345(3)
C31 C32 1.380(3)
C32 F13 1.356(3)
C33 C38 1.387(3)
C33 C34 1.389(3)
C34 F14 1.348(3)
C34 C35 1.388(3)
C35 F15 1.348(3)
C35 C36 1.368(4)
C36 F16 1.336(3)
C36 C37 1.379(3)
C37 F17 1.348(3)
C37 C38 1.373(3)
C38 F18 1.359(3)
C39 C44 1.387(3)
C39 C40 1.388(3)
C40 F19 1.359(3)
C40 C41 1.377(4)
C41 F20 1.351(3)
C41 C42 1.375(4)
C42 F21 1.344(3)
C42 C43 1.376(4)
C43 F22 1.342(3)
C43 C44 1.386(3)
C44 F23 1.356(3)

loop_
_geom_torsion_atom_site_label_1
_geom_torsion_atom_site_label_2
_geom_torsion_atom_site_label_3
_geom_torsion_atom_site_label_4
_geom_torsion
N1 C1 C2 C3 1.3(14)
C1 C2 C3 C4 -2.5(13)
C2 C3 C4 C5 2.0(15)
C3 C4 C5 N1 -0.4(18)
C3 C4 C5 C6 -179.7(10)
N1 C5 C6 N2 33.1(12)
C4 C5 C6 N2 -147.6(11)
N2 C7 C8 N3 34.9(13)
N2 C7 C8 C9 -150.0(10)
N3 C8 C9 C10 0.5(17)
C7 C8 C9 C10 -174.4(10)
C8 C9 C10 C11 0.3(14)
C9 C10 C11 C12 -1.4(13)
C10 C11 C12 N3 1.9(18)
N2 C13 C14 N4 38.7(9)
N2 C13 C14 C15 -141.6(8)
N4 C14 C15 C16 2.3(13)
C13 C14 C15 C16 -177.4(8)
C14 C15 C16 C17 -1.1(11)
C15 C16 C17 C18 0.5(9)
C16 C17 C18 N4 -1.0(10)
C16 C17 C18 N5 -178.2(6)
O1 C19 C20 F2 27.5(5)
N5 C19 C20 F2 -152.7(3)
O1 C19 C20 F3 -94.5(5)
N5 C19 C20 F3 85.3(5)
O1 C19 C20 F1 145.7(4)
N5 C19 C20 F1 -34.6(5)
C4 C5 N1 C1 -0.8(17)
C6 C5 N1 C1 178.5(9)
C4 C5 N1 Cu1 170.1(10)
C6 C5 N1 Cu1 -10.6(13)
C2 C1 N1 C5 0.3(14)
C2 C1 N1 Cu1 -169.6(8)
C14 C13 N2 C6 70.9(6)
C14 C13 N2 C7 -153.3(5)
C14 C13 N2 Cu1 -41.4(6)
C5 C6 N2 C13 -146.8(6)
C5 C6 N2 C7 77.6(7)
C5 C6 N2 Cu1 -34.6(6)
C8 C7 N2 C13 76.5(8)
C8 C7 N2 C6 -147.8(7)
C8 C7 N2 Cu1 -35.4(7)
C9 C8 N3 C12 -0.1(18)
C7 C8 N3 C12 175.0(11)
C9 C8 N3 Cu1 172.5(9)
C7 C8 N3 Cu1 -12.4(13)
C11 C12 N3 C8 -1.2(19)
C11 C12 N3 Cu1 -172.9(9)
C17 C18 N4 C14 2.1(11)
N5 C18 N4 C14 179.2(7)
C17 C18 N4 Cu1 -167.4(5)
N5 C18 N4 Cu1 9.8(9)
C15 C14 N4 C18 -2.7(12)
C13 C14 N4 C18 177.0(7)
C15 C14 N4 Cu1 168.2(7)
C13 C14 N4 Cu1 -12.1(9)
O1 C19 N5 C18 5.7(7)
C20 C19 N5 C18 -174.0(5)
N4 C18 N5 C19 13.3(9)
C17 C18 N5 C19 -169.4(5)
N5 C19 O1 Cu1 -38.8(5)
C20 C19 O1 Cu1 140.9(3)
N1' C1' C2' C3' -7(9)
C1' C2' C3' C4' 1(7)
C2' C3' C4' C5' -1(7)
C3' C4' C5' N1' 7(9)
C3' C4' C5' C6' -171(5)
N1' C5' C6' N2' 38(6)
C4' C5' C6' N2' -144(5)
N2' C7' C8' N3' 39(5)
N2' C7' C8' C9' -146(4)
N3' C8' C9' C10' -9(7)
C7' C8' C9' C10' 176(4)
C8' C9' C10' C11' 3(6)
C9' C10' C11' C12' -2(5)
C10' C11' C12' N3' 6(5)
N2' C13' C14' N4' 44(6)
N2' C13' C14' C15' -144(6)
N4' C14' C15' C16' 0(9)
C13' C14' C15' C16' -172(5)
C14' C15' C16' C17' -7(7)
C15' C16' C17' C18' 11(6)
C16' C17' C18' N4' -11(7)
C16' C17' C18' N5' 164(4)
O1' C19' C20' F3' 63.2(19)
N5' C19' C20' F3' -117.7(16)
O1' C19' C20' F2' -176.8(16)
N5' C19' C20' F2' 2(2)
O1' C19' C20' F1' -54(2)
N5' C19' C20' F1' 124.8(17)
C2' C1' N1' C5' 13(9)
C2' C1' N1' Cu1' -166(4)
C4' C5' N1' C1' -13(9)
C6' C5' N1' C1' 165(5)
C4' C5' N1' Cu1' 166(5)
C6' C5' N1' Cu1' -15(7)
C5' C6' N2' C7' 75(4)
C5' C6' N2' C13' -148(3)
C5' C6' N2' Cu1' -36(3)
C8' C7' N2' C6' -154(3)
C8' C7' N2' C13' 69(3)
C8' C7' N2' Cu1' -42(3)
C14' C13' N2' C6' 66(4)
C14' C13' N2' C7' -155(3)
C14' C13' N2' Cu1' -45(3)
C9' C8' N3' C12' 13(6)
C7' C8' N3' C12' -172(3)
C9' C8' N3' Cu1' 174(4)
C7' C8' N3' Cu1' -11(5)
C11' C12' N3' C8' -11(5)
C11' C12' N3' Cu1' -171(3)
C17' C18' N4' C14' 5(7)
N5' C18' N4' C14' -170(5)
C17' C18' N4' Cu1' -164(4)
N5' C18' N4' Cu1' 21(6)
C15' C14' N4' C18' 1(8)
C13' C14' N4' C18' 173(4)
C15' C14' N4' Cu1' 171(5)
C13' C14' N4' Cu1' -16(6)
O1' C19' N5' C18' -11(4)
C20' C19' N5' C18' 170(3)
N4' C18' N5' C19' 9(6)
C17' C18' N5' C19' -166(3)
N5' C19' O1' Cu1' -16(3)
C20' C19' O1' Cu1' 162.9(11)
C27 B1 C21 C26 -59.4(3)
C33 B1 C21 C26 178.3(2)
C39 B1 C21 C26 62.2(3)
C27 B1 C21 C22 115.8(3)
C33 B1 C21 C22 -6.5(3)
C39 B1 C21 C22 -122.6(2)
C26 C21 C22 F4 177.2(2)
B1 C21 C22 F4 1.8(4)
C26 C21 C22 C23 -2.7(4)
B1 C21 C22 C23 -178.2(2)
F4 C22 C23 F5 1.4(3)
C21 C22 C23 F5 -178.6(2)
F4 C22 C23 C24 -178.7(2)
C21 C22 C23 C24 1.3(4)
F5 C23 C24 F6 -0.2(4)
C22 C23 C24 F6 180.0(2)
F5 C23 C24 C25 -179.1(2)
C22 C23 C24 C25 1.0(4)
F6 C24 C25 F7 0.5(4)
C23 C24 C25 F7 179.4(2)
F6 C24 C25 C26 179.5(2)
C23 C24 C25 C26 -1.5(4)
F7 C25 C26 F8 0.3(4)
C24 C25 C26 F8 -178.7(2)
F7 C25 C26 C21 178.9(2)
C24 C25 C26 C21 -0.1(4)
C22 C21 C26 F8 -179.3(2)
B1 C21 C26 F8 -3.4(3)
C22 C21 C26 C25 2.2(4)
B1 C21 C26 C25 178.1(2)
C21 B1 C27 C32 -59.2(3)
C33 B1 C27 C32 63.4(3)
C39 B1 C27 C32 179.2(2)
C21 B1 C27 C28 113.6(2)
C33 B1 C27 C28 -123.8(2)
C39 B1 C27 C28 -8.1(3)
C32 C27 C28 F9 177.1(2)
B1 C27 C28 F9 4.0(4)
C32 C27 C28 C29 -0.8(3)
B1 C27 C28 C29 -173.9(2)
F9 C28 C29 F10 1.1(3)
C27 C28 C29 F10 179.2(2)
F9 C28 C29 C30 -177.3(2)
C27 C28 C29 C30 0.8(4)
F10 C29 C30 F11 0.6(4)
C28 C29 C30 F11 179.0(2)
F10 C29 C30 C31 -178.9(2)
C28 C29 C30 C31 -0.5(4)
F11 C30 C31 F12 -0.1(4)
C29 C30 C31 F12 179.4(2)
F11 C30 C31 C32 -179.1(2)
C29 C30 C31 C32 0.4(4)
F12 C31 C32 F13 0.5(3)
C30 C31 C32 F13 179.5(2)
F12 C31 C32 C27 -179.5(2)
C30 C31 C32 C27 -0.5(4)
C28 C27 C32 F13 -179.4(2)
B1 C27 C32 F13 -5.6(3)
C28 C27 C32 C31 0.7(4)
B1 C27 C32 C31 174.4(2)
C27 B1 C33 C38 -177.8(2)
C21 B1 C33 C38 -61.4(3)
C39 B1 C33 C38 60.6(3)
C27 B1 C33 C34 9.7(3)
C21 B1 C33 C34 126.1(3)
C39 B1 C33 C34 -111.9(3)
C38 C33 C34 F14 -176.9(2)
B1 C33 C34 F14 -4.1(4)
C38 C33 C34 C35 1.7(4)
B1 C33 C34 C35 174.6(2)
F14 C34 C35 F15 -1.6(4)
C33 C34 C35 F15 179.6(2)
F14 C34 C35 C36 177.4(2)
C33 C34 C35 C36 -1.3(4)
F15 C35 C36 F16 0.5(4)
C34 C35 C36 F16 -178.5(2)
F15 C35 C36 C37 179.1(2)
C34 C35 C36 C37 0.1(4)
F16 C36 C37 F17 0.2(4)
C35 C36 C37 F17 -178.4(2)
F16 C36 C37 C38 179.1(2)
C35 C36 C37 C38 0.5(4)
F17 C37 C38 F18 -0.3(3)
C36 C37 C38 F18 -179.1(2)
F17 C37 C38 C33 178.9(2)
C36 C37 C38 C33 0.0(4)
C34 C33 C38 F18 178.0(2)
B1 C33 C38 F18 4.5(3)
C34 C33 C38 C37 -1.1(4)
B1 C33 C38 C37 -174.6(2)
C27 B1 C39 C44 123.3(2)
C21 B1 C39 C44 7.5(3)
C33 B1 C39 C44 -114.9(2)
C27 B1 C39 C40 -62.4(3)
C21 B1 C39 C40 -178.1(2)
C33 B1 C39 C40 59.5(3)
C44 C39 C40 F19 178.65(19)
B1 C39 C40 F19 3.5(3)
C44 C39 C40 C41 -2.8(3)
B1 C39 C40 C41 -177.9(2)
F19 C40 C41 F20 0.1(3)
C39 C40 C41 F20 -178.5(2)
F19 C40 C41 C42 -179.5(2)
C39 C40 C41 C42 1.9(4)
F20 C41 C42 F21 -0.3(4)
C40 C41 C42 F21 179.3(2)
F20 C41 C42 C43 -179.3(2)
C40 C41 C42 C43 0.4(4)
F21 C42 C43 F22 -1.2(4)
C41 C42 C43 F22 177.8(2)
F21 C42 C43 C44 179.7(2)
C41 C42 C43 C44 -1.3(4)
F22 C43 C44 F23 0.4(3)
C42 C43 C44 F23 179.5(2)
F22 C43 C44 C39 -178.8(2)
C42 C43 C44 C39 0.2(4)
C40 C39 C44 F23 -177.5(2)
B1 C39 C44 F23 -2.9(4)
C40 C39 C44 C43 1.7(3)
B1 C39 C44 C43 176.3(2)
